data_7057478
loop_
_publ_author_name
'B\'arta, Ond\<rej'
'Drusan, Michal'
'C\'isa\<rov\'a, Ivana'
'\<Sebesta, Radovan'
'\<St\<epni\<cka, Petr'

_publ_section_title
;
 Synthesis and structural characterisation of Group 11 metal complexes
 with a phosphinoferrocene oxazoline
;
_journal_issue 14
_journal_name_full 'New Journal of Chemistry'
_journal_page_first 11450
_journal_paper_doi 10.1039/C8NJ02101E
_journal_volume 42
_journal_year 2018
_chemical_formula_moiety 'C54 H52 Cl2 Cu2 Fe2 N2 O2 P2'
_chemical_formula_sum 'C54 H52 Cl2 Cu2 Fe2 N2 O2 P2'
_chemical_formula_weight 1132.59
_space_group_crystal_system triclinic
_space_group_IT_number 2
_space_group_name_Hall '-P 1'
_space_group_name_H-M_alt 'P -1'
_symmetry_space_group_name_Hall '-P 1'
_symmetry_space_group_name_H-M 'P -1'
_atom_sites_solution_hydrogens geom
_atom_sites_solution_primary directr
_atom_sites_solution_secondary difmap
_audit_creation_method SHELXL-2017/1
_audit_update_record
;
2018-04-20 deposited with the CCDC.
2018-06-04 downloaded from the CCDC.
;
_cell_angle_alpha 72.2224(6)
_cell_angle_beta 77.6107(6)
_cell_angle_gamma 77.8137(6)
_cell_formula_units_Z 1
_cell_length_a 8.60220(10)
_cell_length_b 10.3705(2)
_cell_length_c 14.6183(2)
_cell_measurement_reflns_used 9887
_cell_measurement_temperature 150(2)
_cell_measurement_theta_max 27.52
_cell_measurement_theta_min 2.66
_cell_volume 1197.94(3)
_computing_cell_refinement 'SAINT V8.34A (Bruker AXS Inc., 2013)'
_computing_data_collection 'Bruker Instrument Service v2014.11.0.1'
_computing_data_reduction 'SAINT V8.34A (Bruker AXS Inc., 2013)'
_computing_molecular_graphics 'PLATON (Spek, 2003)'
_computing_publication_material 'PLATON (Spek, 2003)'
_computing_structure_refinement 'SHELXL-2017/1 (Sheldrick, 2017)'
_computing_structure_solution 'SHELXS-97 (Sheldrick, 1990)'
_diffrn_ambient_temperature 150(2)
_diffrn_measured_fraction_theta_full 1.000
_diffrn_measured_fraction_theta_max 0.999
_diffrn_measurement_device_type 'Bruker APEX-II CCD'
_diffrn_measurement_method '\f and \w scans'
_diffrn_radiation_monochromator graphite
_diffrn_radiation_source 'fine-focus sealed tube'
_diffrn_radiation_type MoK\a
_diffrn_radiation_wavelength 0.71073
_diffrn_reflns_av_R_equivalents 0.0171
_diffrn_reflns_av_unetI/netI 0.0183
_diffrn_reflns_Laue_measured_fraction_full 1.000
_diffrn_reflns_Laue_measured_fraction_max 0.999
_diffrn_reflns_limit_h_max 9
_diffrn_reflns_limit_h_min -11
_diffrn_reflns_limit_k_max 13
_diffrn_reflns_limit_k_min -11
_diffrn_reflns_limit_l_max 18
_diffrn_reflns_limit_l_min -14
_diffrn_reflns_number 17883
_diffrn_reflns_point_group_measured_fraction_full 1.000
_diffrn_reflns_point_group_measured_fraction_max 0.999
_diffrn_reflns_theta_full 25.242
_diffrn_reflns_theta_max 27.497
_diffrn_reflns_theta_min 1.482
_exptl_absorpt_coefficient_mu 1.692
_exptl_absorpt_correction_T_max 0.774
_exptl_absorpt_correction_T_min 0.597
_exptl_absorpt_correction_type numerical
_exptl_absorpt_process_details 'SADABS V2014/5 (Bruker AXS Inc.)'
_exptl_crystal_colour orange
_exptl_crystal_density_diffrn 1.570
_exptl_crystal_description prism
_exptl_crystal_F_000 580
_exptl_crystal_size_max 0.34
_exptl_crystal_size_mid 0.33
_exptl_crystal_size_min 0.16
_refine_diff_density_max 0.388
_refine_diff_density_min -0.283
_refine_diff_density_rms 0.059
_refine_ls_extinction_method none
_refine_ls_goodness_of_fit_ref 1.048
_refine_ls_hydrogen_treatment constr
_refine_ls_matrix_type full
_refine_ls_number_parameters 300
_refine_ls_number_reflns 5508
_refine_ls_number_restraints 0
_refine_ls_restrained_S_all 1.048
_refine_ls_R_factor_all 0.0263
_refine_ls_R_factor_gt 0.0229
_refine_ls_shift/su_max 0.001
_refine_ls_shift/su_mean 0.000
_refine_ls_structure_factor_coef Fsqd
_refine_ls_weighting_details 'w=1/[\s^2^(Fo^2^)+(0.0310P)^2^+0.6014P] where P=(Fo^2^+2Fc^2^)/3'
_refine_ls_weighting_scheme calc
_refine_ls_wR_factor_gt 0.0593
_refine_ls_wR_factor_ref 0.0613
_reflns_Friedel_coverage 0.000
_reflns_number_gt 5010
_reflns_number_total 5508
_reflns_threshold_expression 'I > 2\s(I)'
_cod_data_source_file c8nj02101e2.cif
_cod_data_source_block md5
_cod_depositor_comments 'Adding full bibliography for 7057478--7057484.cif.'
_cod_database_code 7057478
_shelx_shelxl_version_number 2017/1
_shelx_space_group_comment
;
The symmetry employed for this shelxl refinement is uniquely defined
by the following loop, which should always be used as a source of
symmetry information in preference to the above space-group names.
They are only intended as comments.
;
_shelx_estimated_absorpt_t_min 0.597
_shelx_estimated_absorpt_t_max 0.773

loop_
_space_group_symop_operation_xyz
'x, y, z'
'-x, -y, -z'

loop_
_atom_site_label
_atom_site_type_symbol
_atom_site_fract_x
_atom_site_fract_y
_atom_site_fract_z
_atom_site_U_iso_or_equiv
_atom_site_adp_type
_atom_site_occupancy
_atom_site_site_symmetry_order
_atom_site_calc_flag
_atom_site_refinement_flags_posn
_atom_site_refinement_flags_adp
Cu Cu 0.41683(2) 0.00324(2) 0.41627(2) 0.01730(6) Uani 1 1 d . .
Cl Cl 0.33736(4) 0.12615(4) 0.53589(3) 0.02030(8) Uani 1 1 d . .
Fe Fe 0.46269(3) -0.17253(2) 0.18268(2) 0.01483(6) Uani 1 1 d . .
P P 0.41754(4) 0.11990(4) 0.26307(3) 0.01230(8) Uani 1 1 d . .
C1 C 0.35125(17) 0.01200(14) 0.20711(10) 0.0128(3) Uani 1 1 d . .
C2 C 0.25572(17) -0.09630(14) 0.25796(10) 0.0143(3) Uani 1 1 d . .
C3 C 0.21921(18) -0.14990(15) 0.18680(11) 0.0179(3) Uani 1 1 d . .
H3 H 0.157332 -0.221187 0.199889 0.021 Uiso 1 1 calc R U
C4 C 0.29137(18) -0.07817(15) 0.09358(11) 0.0178(3) Uani 1 1 d . .
H4 H 0.286745 -0.093499 0.033447 0.021 Uiso 1 1 calc R U
C5 C 0.37196(17) 0.02079(14) 0.10554(10) 0.0150(3) Uani 1 1 d . .
H5 H 0.430102 0.082690 0.054453 0.018 Uiso 1 1 calc R U
C6 C 0.6615(2) -0.23706(18) 0.25051(13) 0.0297(4) Uani 1 1 d . .
H6 H 0.691012 -0.194256 0.291804 0.036 Uiso 1 1 calc R U
C7 C 0.5629(2) -0.34041(18) 0.28003(12) 0.0330(4) Uani 1 1 d . .
H7 H 0.513869 -0.378728 0.344826 0.040 Uiso 1 1 calc R U
C8 C 0.5496(2) -0.37712(17) 0.19674(14) 0.0302(4) Uani 1 1 d . .
H8 H 0.490475 -0.444282 0.195753 0.036 Uiso 1 1 calc R U
C9 C 0.6401(2) -0.29581(16) 0.11511(12) 0.0242(4) Uani 1 1 d . .
H9 H 0.652575 -0.299130 0.049664 0.029 Uiso 1 1 calc R U
C10 C 0.70866(19) -0.20875(17) 0.14789(13) 0.0247(3) Uani 1 1 d . .
H10 H 0.774550 -0.143008 0.108302 0.030 Uiso 1 1 calc R U
O11 O 0.11965(15) -0.25365(12) 0.38639(8) 0.0251(3) Uani 1 1 d . .
C12 C 0.21429(17) -0.15558(14) 0.36311(11) 0.0156(3) Uani 1 1 d . .
N13 N 0.25849(15) -0.12932(13) 0.43253(9) 0.0163(3) Uani 1 1 d . .
C14 C 0.19235(19) -0.22529(16) 0.52592(11) 0.0208(3) Uani 1 1 d . .
C15 C 0.0863(3) -0.2971(2) 0.49185(13) 0.0382(5) Uani 1 1 d . .
H15A H 0.113670 -0.397885 0.516128 0.046 Uiso 1 1 calc R U
H15B H -0.029063 -0.269370 0.515626 0.046 Uiso 1 1 calc R U
C16 C 0.0917(3) -0.1465(2) 0.59527(14) 0.0463(6) Uani 1 1 d . .
H16A H 0.156366 -0.087051 0.606424 0.069 Uiso 1 1 calc R U
H16B H 0.055729 -0.210871 0.657259 0.069 Uiso 1 1 calc R U
H16C H -0.002354 -0.090239 0.567182 0.069 Uiso 1 1 calc R U
C17 C 0.3306(3) -0.3216(3) 0.5700(2) 0.0677(9) Uani 1 1 d . .
H17A H 0.392408 -0.373129 0.524251 0.102 Uiso 1 1 calc R U
H17B H 0.288777 -0.385598 0.630639 0.102 Uiso 1 1 calc R U
H17C H 0.400642 -0.268959 0.583750 0.102 Uiso 1 1 calc R U
C21 C 0.26618(17) 0.27470(14) 0.24253(10) 0.0140(3) Uani 1 1 d . .
C22 C 0.16137(18) 0.30806(15) 0.17502(11) 0.0180(3) Uani 1 1 d . .
H22 H 0.169191 0.250331 0.134222 0.022 Uiso 1 1 calc R U
C23 C 0.04550(19) 0.42525(16) 0.16706(12) 0.0230(3) Uani 1 1 d . .
H23 H -0.026578 0.446518 0.121678 0.028 Uiso 1 1 calc R U
C24 C 0.0353(2) 0.51103(16) 0.22539(13) 0.0255(4) Uani 1 1 d . .
H24 H -0.043488 0.591281 0.219796 0.031 Uiso 1 1 calc R U
C25 C 0.1400(2) 0.47953(16) 0.29179(12) 0.0240(3) Uani 1 1 d . .
H25 H 0.133680 0.538964 0.331126 0.029 Uiso 1 1 calc R U
C26 C 0.25429(19) 0.36146(15) 0.30120(11) 0.0189(3) Uani 1 1 d . .
H26 H 0.324531 0.339718 0.347672 0.023 Uiso 1 1 calc R U
C27 C 0.59275(17) 0.17739(15) 0.17476(10) 0.0154(3) Uani 1 1 d . .
C28 C 0.74490(19) 0.10363(17) 0.18990(12) 0.0220(3) Uani 1 1 d . .
H28 H 0.755494 0.028354 0.246066 0.026 Uiso 1 1 calc R U
C29 C 0.8814(2) 0.13961(18) 0.12322(13) 0.0269(4) Uani 1 1 d . .
H29 H 0.984158 0.086976 0.132939 0.032 Uiso 1 1 calc R U
C30 C 0.8677(2) 0.25166(18) 0.04298(13) 0.0253(4) Uani 1 1 d . .
H30 H 0.961115 0.275843 -0.002365 0.030 Uiso 1 1 calc R U
C31 C 0.7183(2) 0.32869(17) 0.02855(12) 0.0231(3) Uani 1 1 d . .
H31 H 0.709412 0.406730 -0.025993 0.028 Uiso 1 1 calc R U
C32 C 0.58087(18) 0.29172(16) 0.09411(11) 0.0184(3) Uani 1 1 d . .
H32 H 0.478416 0.344625 0.083871 0.022 Uiso 1 1 calc R U

loop_
_atom_site_aniso_label
_atom_site_aniso_U_11
_atom_site_aniso_U_22
_atom_site_aniso_U_33
_atom_site_aniso_U_23
_atom_site_aniso_U_13
_atom_site_aniso_U_12
Cu 0.01966(10) 0.01891(10) 0.01232(9) -0.00164(7) -0.00389(7) -0.00339(7)
Cl 0.01885(18) 0.02468(19) 0.01707(17) -0.00797(14) -0.00471(13) 0.00249(14)
Fe 0.01733(11) 0.01148(10) 0.01338(11) -0.00366(8) -0.00107(8) 0.00164(8)
P 0.01287(17) 0.01169(17) 0.01133(17) -0.00223(13) -0.00178(13) -0.00125(13)
C1 0.0132(7) 0.0105(6) 0.0131(6) -0.0029(5) -0.0021(5) 0.0008(5)
C2 0.0146(7) 0.0120(6) 0.0151(7) -0.0037(5) -0.0009(5) -0.0008(5)
C3 0.0191(7) 0.0160(7) 0.0200(7) -0.0068(6) -0.0032(6) -0.0031(6)
C4 0.0206(7) 0.0171(7) 0.0166(7) -0.0066(6) -0.0051(6) 0.0001(6)
C5 0.0163(7) 0.0131(7) 0.0137(7) -0.0029(5) -0.0022(5) 0.0007(5)
C6 0.0308(9) 0.0304(9) 0.0281(9) -0.0146(7) -0.0155(7) 0.0155(7)
C7 0.0391(10) 0.0232(9) 0.0188(8) 0.0029(7) 0.0006(7) 0.0160(8)
C8 0.0317(10) 0.0126(7) 0.0403(10) -0.0059(7) -0.0018(8) 0.0034(6)
C9 0.0262(8) 0.0213(8) 0.0218(8) -0.0104(6) -0.0027(6) 0.0092(6)
C10 0.0168(8) 0.0214(8) 0.0314(9) -0.0065(7) -0.0037(6) 0.0052(6)
O11 0.0323(7) 0.0247(6) 0.0197(6) -0.0063(5) 0.0058(5) -0.0176(5)
C12 0.0142(7) 0.0122(6) 0.0179(7) -0.0044(5) 0.0023(5) -0.0011(5)
N13 0.0158(6) 0.0158(6) 0.0130(6) 0.0002(5) 0.0006(5) -0.0027(5)
C14 0.0202(8) 0.0198(8) 0.0161(7) 0.0035(6) 0.0000(6) -0.0048(6)
C15 0.0537(13) 0.0438(11) 0.0191(9) -0.0040(8) 0.0070(8) -0.0320(10)
C16 0.0689(15) 0.0424(12) 0.0248(10) -0.0123(9) 0.0221(10) -0.0286(11)
C17 0.0285(11) 0.0685(17) 0.0616(16) 0.0459(14) -0.0079(10) -0.0058(11)
C21 0.0144(7) 0.0121(6) 0.0130(6) -0.0016(5) 0.0016(5) -0.0035(5)
C22 0.0178(7) 0.0165(7) 0.0184(7) -0.0041(6) -0.0017(6) -0.0023(6)
C23 0.0168(8) 0.0208(8) 0.0265(8) -0.0005(6) -0.0052(6) 0.0004(6)
C24 0.0219(8) 0.0137(7) 0.0322(9) -0.0024(6) 0.0029(7) 0.0030(6)
C25 0.0303(9) 0.0149(7) 0.0253(8) -0.0083(6) 0.0025(7) -0.0029(6)
C26 0.0229(8) 0.0156(7) 0.0185(7) -0.0048(6) -0.0023(6) -0.0042(6)
C27 0.0154(7) 0.0171(7) 0.0149(7) -0.0056(6) -0.0013(5) -0.0045(5)
C28 0.0172(8) 0.0219(8) 0.0256(8) -0.0031(6) -0.0052(6) -0.0034(6)
C29 0.0144(8) 0.0289(9) 0.0374(10) -0.0096(7) -0.0039(7) -0.0027(6)
C30 0.0189(8) 0.0308(9) 0.0287(9) -0.0124(7) 0.0056(6) -0.0123(7)
C31 0.0261(9) 0.0223(8) 0.0196(8) -0.0029(6) 0.0013(6) -0.0103(7)
C32 0.0163(7) 0.0189(7) 0.0193(7) -0.0047(6) -0.0020(6) -0.0028(6)

loop_
_atom_type_symbol
_atom_type_description
_atom_type_scat_dispersion_real
_atom_type_scat_dispersion_imag
_atom_type_scat_source
C C 0.0033 0.0016 'International Tables Vol C Tables 4.2.6.8 and 6.1.1.4'
H H 0.0000 0.0000 'International Tables Vol C Tables 4.2.6.8 and 6.1.1.4'
N N 0.0061 0.0033 'International Tables Vol C Tables 4.2.6.8 and 6.1.1.4'
O O 0.0106 0.0060 'International Tables Vol C Tables 4.2.6.8 and 6.1.1.4'
P P 0.1023 0.0942 'International Tables Vol C Tables 4.2.6.8 and 6.1.1.4'
Cl Cl 0.1484 0.1585 'International Tables Vol C Tables 4.2.6.8 and 6.1.1.4'
Fe Fe 0.3463 0.8444 'International Tables Vol C Tables 4.2.6.8 and 6.1.1.4'
Cu Cu 0.3201 1.2651 'International Tables Vol C Tables 4.2.6.8 and 6.1.1.4'

loop_
_geom_angle_atom_site_label_1
_geom_angle_atom_site_label_2
_geom_angle_atom_site_label_3
_geom_angle
_geom_angle_site_symmetry_1
_geom_angle_site_symmetry_3
N13 Cu P 101.09(4) . .
N13 Cu Cl 108.90(4) . 2_656
P Cu Cl 118.410(15) . 2_656
N13 Cu Cl 111.09(3) . .
P Cu Cl 117.997(15) . .
Cl Cu Cl 99.451(13) 2_656 .
Cu Cl Cu 80.549(13) 2_656 .
C2 Fe C7 105.81(6) . .
C2 Fe C3 41.23(6) . .
C7 Fe C3 116.60(7) . .
C2 Fe C10 152.63(7) . .
C7 Fe C10 68.02(7) . .
C3 Fe C10 165.85(6) . .
C2 Fe C6 117.36(6) . .
C7 Fe C6 40.42(8) . .
C3 Fe C6 150.88(7) . .
C10 Fe C6 40.61(7) . .
C2 Fe C1 41.72(6) . .
C7 Fe C1 127.20(6) . .
C3 Fe C1 69.47(6) . .
C10 Fe C1 119.52(6) . .
C6 Fe C1 108.12(6) . .
C2 Fe C8 125.59(6) . .
C7 Fe C8 40.36(8) . .
C3 Fe C8 106.31(7) . .
C10 Fe C8 67.91(7) . .
C6 Fe C8 67.98(8) . .
C1 Fe C8 164.66(7) . .
C2 Fe C5 68.94(6) . .
C7 Fe C5 166.56(7) . .
C3 Fe C5 68.20(6) . .
C10 Fe C5 110.59(6) . .
C6 Fe C5 129.87(7) . .
C1 Fe C5 40.84(5) . .
C8 Fe C5 152.67(7) . .
C2 Fe C9 164.05(7) . .
C7 Fe C9 67.73(7) . .
C3 Fe C9 127.14(7) . .
C10 Fe C9 40.31(7) . .
C6 Fe C9 67.91(7) . .
C1 Fe C9 153.66(6) . .
C8 Fe C9 40.24(7) . .
C5 Fe C9 120.52(6) . .
C2 Fe C4 68.77(6) . .
C7 Fe C4 150.71(8) . .
C3 Fe C4 40.32(6) . .
C10 Fe C4 129.72(7) . .
C6 Fe C4 167.87(7) . .
C1 Fe C4 68.85(6) . .
C8 Fe C4 118.08(7) . .
C5 Fe C4 40.40(6) . .
C9 Fe C4 109.25(6) . .
C1 P C21 102.67(7) . .
C1 P C27 102.39(6) . .
C21 P C27 101.93(6) . .
C1 P Cu 105.52(5) . .
C21 P Cu 114.90(5) . .
C27 P Cu 126.50(5) . .
C5 C1 C2 106.49(12) . .
C5 C1 P 127.88(11) . .
C2 C1 P 125.52(10) . .
C5 C1 Fe 69.87(8) . .
C2 C1 Fe 68.21(7) . .
P C1 Fe 129.62(8) . .
C3 C2 C1 108.01(12) . .
C3 C2 C12 123.25(13) . .
C1 C2 C12 128.44(13) . .
C3 C2 Fe 70.21(8) . .
C1 C2 Fe 70.07(8) . .
C12 C2 Fe 120.46(10) . .
C4 C3 C2 108.21(13) . .
C4 C3 Fe 70.49(9) . .
C2 C3 Fe 68.56(8) . .
C4 C3 H3 125.9 . .
C2 C3 H3 125.9 . .
Fe C3 H3 126.6 . .
C3 C4 C5 108.26(13) . .
C3 C4 Fe 69.19(9) . .
C5 C4 Fe 69.56(8) . .
C3 C4 H4 125.9 . .
C5 C4 H4 125.9 . .
Fe C4 H4 126.9 . .
C4 C5 C1 109.02(13) . .
C4 C5 Fe 70.04(8) . .
C1 C5 Fe 69.29(8) . .
C4 C5 H5 125.5 . .
C1 C5 H5 125.5 . .
Fe C5 H5 126.8 . .
C7 C6 C10 107.66(16) . .
C7 C6 Fe 69.63(10) . .
C10 C6 Fe 69.69(10) . .
C7 C6 H6 126.2 . .
C10 C6 H6 126.2 . .
Fe C6 H6 126.1 . .
C6 C7 C8 108.46(15) . .
C6 C7 Fe 69.95(10) . .
C8 C7 Fe 70.31(10) . .
C6 C7 H7 125.8 . .
C8 C7 H7 125.8 . .
Fe C7 H7 125.5 . .
C7 C8 C9 107.75(16) . .
C7 C8 Fe 69.33(9) . .
C9 C8 Fe 69.94(9) . .
C7 C8 H8 126.1 . .
C9 C8 H8 126.1 . .
Fe C8 H8 126.2 . .
C10 C9 C8 108.19(15) . .
C10 C9 Fe 69.45(9) . .
C8 C9 Fe 69.82(9) . .
C10 C9 H9 125.9 . .
C8 C9 H9 125.9 . .
Fe C9 H9 126.4 . .
C9 C10 C6 107.93(16) . .
C9 C10 Fe 70.24(9) . .
C6 C10 Fe 69.70(10) . .
C9 C10 H10 126.0 . .
C6 C10 H10 126.0 . .
Fe C10 H10 125.6 . .
C12 O11 C15 105.96(12) . .
N13 C12 O11 117.83(13) . .
N13 C12 C2 128.84(14) . .
O11 C12 C2 113.31(13) . .
C12 N13 C14 107.58(12) . .
C12 N13 Cu 125.38(10) . .
C14 N13 Cu 126.58(10) . .
N13 C14 C17 108.72(14) . .
N13 C14 C16 110.74(13) . .
C17 C14 C16 111.1(2) . .
N13 C14 C15 102.45(13) . .
C17 C14 C15 113.13(19) . .
C16 C14 C15 110.41(16) . .
O11 C15 C14 105.47(13) . .
O11 C15 H15A 110.6 . .
C14 C15 H15A 110.6 . .
O11 C15 H15B 110.6 . .
C14 C15 H15B 110.6 . .
H15A C15 H15B 108.8 . .
C14 C16 H16A 109.5 . .
C14 C16 H16B 109.5 . .
H16A C16 H16B 109.5 . .
C14 C16 H16C 109.5 . .
H16A C16 H16C 109.5 . .
H16B C16 H16C 109.5 . .
C14 C17 H17A 109.5 . .
C14 C17 H17B 109.5 . .
H17A C17 H17B 109.5 . .
C14 C17 H17C 109.5 . .
H17A C17 H17C 109.5 . .
H17B C17 H17C 109.5 . .
C22 C21 C26 119.05(13) . .
C22 C21 P 124.38(11) . .
C26 C21 P 116.55(11) . .
C23 C22 C21 120.48(14) . .
C23 C22 H22 119.8 . .
C21 C22 H22 119.8 . .
C24 C23 C22 119.98(16) . .
C24 C23 H23 120.0 . .
C22 C23 H23 120.0 . .
C25 C24 C23 119.92(14) . .
C25 C24 H24 120.0 . .
C23 C24 H24 120.0 . .
C24 C25 C26 120.38(15) . .
C24 C25 H25 119.8 . .
C26 C25 H25 119.8 . .
C25 C26 C21 120.19(15) . .
C25 C26 H26 119.9 . .
C21 C26 H26 119.9 . .
C28 C27 C32 118.76(14) . .
C28 C27 P 118.03(12) . .
C32 C27 P 123.20(11) . .
C29 C28 C27 120.43(15) . .
C29 C28 H28 119.8 . .
C27 C28 H28 119.8 . .
C30 C29 C28 120.18(16) . .
C30 C29 H29 119.9 . .
C28 C29 H29 119.9 . .
C29 C30 C31 120.12(15) . .
C29 C30 H30 119.9 . .
C31 C30 H30 119.9 . .
C30 C31 C32 119.96(15) . .
C30 C31 H31 120.0 . .
C32 C31 H31 120.0 . .
C31 C32 C27 120.48(15) . .
C31 C32 H32 119.8 . .
C27 C32 H32 119.8 . .

loop_
_geom_bond_atom_site_label_1
_geom_bond_atom_site_label_2
_geom_bond_distance
_geom_bond_site_symmetry_2
Cu N13 2.0624(13) .
Cu P 2.1959(4) .
Cu Cl 2.3716(4) 2_656
Cu Cl 2.3728(4) .
Fe C2 2.0254(14) .
Fe C7 2.0444(17) .
Fe C3 2.0475(16) .
Fe C10 2.0484(16) .
Fe C6 2.0486(17) .
Fe C1 2.0505(13) .
Fe C8 2.0573(16) .
Fe C5 2.0583(14) .
Fe C9 2.0589(15) .
Fe C4 2.0646(15) .
P C1 1.8097(15) .
P C21 1.8313(14) .
P C27 1.8352(15) .
C1 C5 1.4336(19) .
C1 C2 1.452(2) .
C2 C3 1.434(2) .
C2 C12 1.466(2) .
C3 C4 1.417(2) .
C3 H3 0.9500 .
C4 C5 1.424(2) .
C4 H4 0.9500 .
C5 H5 0.9500 .
C6 C7 1.414(3) .
C6 C10 1.422(2) .
C6 H6 0.9500 .
C7 C8 1.415(3) .
C7 H7 0.9500 .
C8 C9 1.416(2) .
C8 H8 0.9500 .
C9 C10 1.415(2) .
C9 H9 0.9500 .
C10 H10 0.9500 .
O11 C12 1.3537(18) .
O11 C15 1.450(2) .
C12 N13 1.275(2) .
N13 C14 1.5014(18) .
C14 C17 1.504(3) .
C14 C16 1.509(2) .
C14 C15 1.531(3) .
C15 H15A 0.9900 .
C15 H15B 0.9900 .
C16 H16A 0.9800 .
C16 H16B 0.9800 .
C16 H16C 0.9800 .
C17 H17A 0.9800 .
C17 H17B 0.9800 .
C17 H17C 0.9800 .
C21 C22 1.396(2) .
C21 C26 1.396(2) .
C22 C23 1.391(2) .
C22 H22 0.9500 .
C23 C24 1.387(2) .
C23 H23 0.9500 .
C24 C25 1.385(3) .
C24 H24 0.9500 .
C25 C26 1.390(2) .
C25 H25 0.9500 .
C26 H26 0.9500 .
C27 C28 1.395(2) .
C27 C32 1.398(2) .
C28 C29 1.393(2) .
C28 H28 0.9500 .
C29 C30 1.382(3) .
C29 H29 0.9500 .
C30 C31 1.384(2) .
C30 H30 0.9500 .
C31 C32 1.394(2) .
C31 H31 0.9500 .
C32 H32 0.9500 .
